data_2014754
loop_
_publ_author_name
'Stefan T. Norberg'
'Stefan Hoffmann'
'Masahiro Yoshimura'
'Nobuo Ishizawa'

_publ_section_title
;
 Al~6~Ti~2~O~13~, a new phase in the Al~2~O~3~--TiO~2~ system
;
_journal_issue 3
_journal_name_full 'Acta Crystallographica Section C'
_journal_page_first i35
_journal_page_last i38
_journal_paper_doi 10.1107/S0108270105002532
_journal_volume 61
_journal_year 2005
_chemical_formula_iupac 'Al6 Ti2 O13'
_chemical_formula_moiety 'Al6 O13 Ti2'
_chemical_formula_structural 'Al6 O13 Ti2'
_chemical_formula_sum 'Al6 O13 Ti2'
_chemical_formula_weight 465.68
_chemical_name_systematic
;
hexaaluminium dititanium tridecaoxide
;
_space_group_IT_number 38
_symmetry_cell_setting orthorhombic
_symmetry_space_group_name_Hall 'C -2 -2'
_symmetry_space_group_name_H-M 'C m 2 m'
_cell_angle_alpha 90
_cell_angle_beta 90
_cell_angle_gamma 90
_cell_formula_units_Z 2
_cell_length_a 3.6509(19)
_cell_length_b 9.368(5)
_cell_length_c 12.554(6)
_cell_measurement_reflns_used 23733
_cell_measurement_temperature 293(2)
_cell_measurement_theta_max 70.91
_cell_measurement_theta_min 3.24
_cell_volume 429.4(4)
_computing_cell_refinement 'RAPID AUTO'
_computing_data_collection 'RAPID AUTO (Rigaku, 2003)'
_computing_data_reduction
;
RAPID AUTO, and DIFDAT, SORTRF and ADDREF in Xtal3.7 (Hall <i>et al.</i>,
2000)
;
_computing_molecular_graphics
;
DIAMOND (Brandenburg, 2001), and FOURR, SLANT and CONTRS in Xtal3.7 (Hall
<i>et al.</i>, 2000)
;
_computing_publication_material 'BONDLA, ATABLE, and CIFIO in Xtal3.7 (Hall <i>et al.</i>, 2000)'
_computing_structure_refinement 'CRYLSQ in Xtal3.7 (Hall <i>et al.</i>, 2000)'
_computing_structure_solution 'SIR97 (Altomare <i>et al.</i>, 1999)'
_diffrn_ambient_temperature 293.0(10)
_diffrn_measured_fraction_theta_full 0.997
_diffrn_measured_fraction_theta_max 0.997
_diffrn_measurement_device_type 'Rigaku R-AXIS RAPID Query'
_diffrn_measurement_method \w
_diffrn_radiation_monochromator graphite
_diffrn_radiation_source 'normal-focus sealed tube'
_diffrn_radiation_type 'Mo K\a'
_diffrn_radiation_wavelength 0.71073
_diffrn_reflns_av_R_equivalents 0.053
_diffrn_reflns_limit_h_max 7
_diffrn_reflns_limit_h_min -7
_diffrn_reflns_limit_k_max 18
_diffrn_reflns_limit_k_min -18
_diffrn_reflns_limit_l_max 25
_diffrn_reflns_limit_l_min -24
_diffrn_reflns_number 4576
_diffrn_reflns_theta_full 45.27
_diffrn_reflns_theta_max 45.27
_diffrn_reflns_theta_min 3.25
_diffrn_standards_decay_% 0
_exptl_absorpt_coefficient_mu 2.57
_exptl_absorpt_correction_T_max 0.889
_exptl_absorpt_correction_T_min 0.789
_exptl_absorpt_correction_type gaussian
_exptl_absorpt_process_details '(RAPID AUTO; Rigaku, 2003)'
_exptl_crystal_colour blue
_exptl_crystal_density_diffrn 3.601
_exptl_crystal_density_meas ?
_exptl_crystal_density_method 'not measured'
_exptl_crystal_description 'crystal fragment'
_exptl_crystal_F_000 452
_exptl_crystal_size_max 0.13
_exptl_crystal_size_mid 0.08
_exptl_crystal_size_min 0.06
_refine_diff_density_max 2.83
_refine_diff_density_min -2.26
_refine_ls_abs_structure_details 'Flack (1983), with how many Friedel pairs'
_refine_ls_abs_structure_Flack 0.5(2)
_refine_ls_extinction_coef '4(3) \\times 10^2^'
_refine_ls_extinction_expression 'Zachariasen, 1967; Larson (1970), Eq. 22, p. 292'
_refine_ls_extinction_method
;
isotropic Gaussian [Zachariasen (1967); Larson (1970, Eq. 22, p.
292)]
;
_refine_ls_goodness_of_fit_all 1.394
_refine_ls_goodness_of_fit_ref 1.378
_refine_ls_hydrogen_treatment none
_refine_ls_matrix_type full
_refine_ls_number_constraints 36
_refine_ls_number_parameters 70
_refine_ls_number_reflns 1995
_refine_ls_number_restraints 1
_refine_ls_R_factor_all 0.082
_refine_ls_R_factor_gt 0.074
_refine_ls_shift/su_max 0.00047
_refine_ls_shift/su_mean 0.000044
_refine_ls_structure_factor_coef F
_refine_ls_weighting_details 'w = 1/[\s^2^(F) + 0.01(F)^2^]'
_refine_ls_weighting_scheme calc
_refine_ls_wR_factor_all 0.131
_refine_ls_wR_factor_gt 0.123
_refine_ls_wR_factor_ref 0.123
_reflns_number_gt 1770
_reflns_number_total 1955
_reflns_threshold_expression F>2\s(F)
_cod_data_source_file sq1191.cif
_cod_data_source_block I
_cod_depositor_comments
;
The following automatic conversions were performed:

'_exptl_crystal_density_meas' value 'not measured' was changed to '?'
- the value is perceived as not measured.

Automatic conversion script
Id: cif_fix_values 3008 2015-01-20 13:52:24Z robertas 
;
_cod_original_sg_symbol_Hall c_-2_-2
_cod_original_sg_symbol_H-M C_m_2_m
_cod_database_code 2014754
_cod_database_fobs_code 2014754

loop_
_symmetry_equiv_pos_as_xyz
+x,+y,+z
+x,+y,-z
-x,+y,+z
-x,+y,-z
1/2+x,1/2+y,+z
1/2+x,1/2+y,-z
1/2-x,1/2+y,+z
1/2-x,1/2+y,-z

loop_
_atom_site_label
_atom_site_fract_x
_atom_site_fract_y
_atom_site_fract_z
_atom_site_U_iso_or_equiv
_atom_site_adp_type
_atom_site_calc_flag
_atom_site_calc_attached_atom
_atom_site_occupancy
_atom_site_disorder_assembly
_atom_site_disorder_group
Al1 0.50000 0.22544 0.50000 0.0211(18) Uani ? ? 1.00000 ? ?
Ti2 0.50000 0.5324(5) 0.38150(16) 0.0131(8) Uani ? ? 0.28600 ? ?
Al2 0.50000 0.5324(5) 0.38150(16) 0.0131(8) Uani ? ? 0.71400 ? ?
Ti3 0.50000 0.2048(5) 0.23660(15) 0.0128(7) Uani ? ? 0.28600 ? ?
Al3 0.50000 0.2048(5) 0.23660(15) 0.0128(7) Uani ? ? 0.71400 ? ?
Ti4 0.50000 0.4805(5) 0.1427(2) 0.0124(7) Uani ? ? 0.28600 ? ?
Al4 0.50000 0.4805(5) 0.1427(2) 0.0124(7) Uani ? ? 0.71400 ? ?
Ti5 0.50000 0.1580(6) 0.00000 0.0091(9) Uani ? ? 0.28600 ? ?
Al5 0.50000 0.1580(6) 0.00000 0.0091(9) Uani ? ? 0.71400 ? ?
O1 0.50000 0.4165(9) 0.50000 0.011(2) Uani ? ? 1.00000 ? ?
O2 0.50000 0.6861(11) 0.50000 0.017(3) Uani ? ? 1.00000 ? ?
O3 0.50000 0.0988(8) 0.3782(4) 0.014(2) Uani ? ? 1.00000 ? ?
O4 0.50000 0.3874(10) 0.2863(6) 0.022(3) Uani ? ? 1.00000 ? ?
O5 0.50000 0.6527(11) 0.2457(5) 0.017(2) Uani ? ? 1.00000 ? ?
O6 0.50000 0.0284(9) 0.1344(4) 0.0103(19) Uani ? ? 1.00000 ? ?
O7 0.50000 0.2969(7) 0.1033(4) 0.0116(17) Uani ? ? 1.00000 ? ?
O8 0.50000 0.5902(9) 0.00000 0.010(3) Uani ? ? 1.00000 ? ?

loop_
_atom_site_aniso_label
_atom_site_aniso_U_11
_atom_site_aniso_U_22
_atom_site_aniso_U_33
_atom_site_aniso_U_12
_atom_site_aniso_U_13
_atom_site_aniso_U_23
Al1 0.0051(14) 0.0181(15) 0.040(3) 0.00000 0.00000 0.00000
Ti2 0.0085(9) 0.0197(8) 0.0113(7) 0.00000 0.00000 0.0013(6)
Al2 0.0085(9) 0.0197(8) 0.0113(7) 0.00000 0.00000 0.0013(6)
Ti3 0.0078(8) 0.0233(9) 0.0075(6) 0.00000 0.00000 -0.0010(5)
Al3 0.0078(8) 0.0233(9) 0.0075(6) 0.00000 0.00000 -0.0010(5)
Ti4 0.0059(7) 0.0141(7) 0.0173(8) 0.00000 0.00000 -0.0031(6)
Al4 0.0059(7) 0.0141(7) 0.0173(8) 0.00000 0.00000 -0.0031(6)
Ti5 0.0076(11) 0.0114(8) 0.0083(8) 0.00000 0.00000 0.00000
Al5 0.0076(11) 0.0114(8) 0.0083(8) 0.00000 0.00000 0.00000
O1 0.013(3) 0.014(2) 0.006(2) 0.00000 0.00000 0.00000
O2 0.005(3) 0.023(4) 0.025(4) 0.00000 0.00000 0.00000
O3 0.007(2) 0.026(3) 0.0073(17) 0.00000 0.00000 0.0027(15)
O4 0.014(2) 0.034(3) 0.019(2) 0.00000 0.00000 -0.007(2)
O5 0.007(2) 0.033(3) 0.0111(18) 0.00000 0.00000 0.001(2)
O6 0.006(2) 0.0146(18) 0.0099(15) 0.00000 0.00000 0.0052(15)
O7 0.011(2) 0.0152(17) 0.0085(14) 0.00000 0.00000 0.0030(13)
O8 0.008(3) 0.010(2) 0.010(2) 0.00000 0.00000 0.00000

loop_
_atom_type_symbol
_atom_type_scat_dispersion_real
_atom_type_scat_dispersion_imag
_atom_type_scat_source
Ti 0.248 0.446 'IT Vol C. Table 6.1.1.4  Table 6.1.1.5'
Al 0.056 0.052 'IT Vol C. Table 6.1.1.4  Table 6.1.1.5'
O 0.008 0.006 'IT Vol C. Table 6.1.1.4  Table 6.1.1.5'

loop_
_geom_angle_atom_site_label_1
_geom_angle_atom_site_label_2
_geom_angle_atom_site_label_3
_geom_angle_site_symmetry_1
_geom_angle_site_symmetry_3
_geom_angle
O1 Al1 O3 . . 127.8(2)
O1 Al1 O3 . '2 556' 127.8(2)
O1 Al1 O2 . '5 445' 101.4(3)
O1 Al1 O2 . '5 545' 101.4(3)
O3 Al1 O3 . '2 556' 104.4(3)
O3 Al1 O2 . '5 445' 83.0(2)
O3 Al1 O2 . '5 545' 83.0(2)
O3 Al1 O2 '2 556' '5 445' 83.0(2)
O3 Al1 O2 '2 556' '5 545' 83.0(2)
O2 Al1 O2 '5 445' '5 545' 157.2(5)
O1 Ti2 O2 . . 80.2(3)
O1 Ti2 O4 . . 95.2(4)
O1 Ti2 O5 . . 177.3(4)
O1 Ti2 O3 . '5 455' 102.0(2)
O1 Ti2 O3 . 5 102.0(2)
O2 Ti2 O4 . . 175.4(4)
O2 Ti2 O5 . . 102.5(4)
O2 Ti2 O3 . '5 455' 78.0(2)
O2 Ti2 O3 . 5 78.0(2)
O4 Ti2 O5 . . 82.1(4)
O4 Ti2 O3 . '5 455' 103.2(2)
O4 Ti2 O3 . 5 103.2(2)
O5 Ti2 O3 . '5 455' 78.7(2)
O5 Ti2 O3 . 5 78.7(2)
O3 Ti2 O3 '5 455' 5 142.3(4)
O1 Al2 O2 . . 80.2(3)
O1 Al2 O4 . . 95.2(4)
O1 Al2 O5 . . 177.3(4)
O1 Al2 O3 . '5 455' 102.0(2)
O1 Al2 O3 . 5 102.0(2)
O2 Al2 O4 . . 175.4(4)
O2 Al2 O5 . . 102.5(4)
O2 Al2 O3 . '5 455' 78.0(2)
O2 Al2 O3 . 5 78.0(2)
O4 Al2 O5 . . 82.1(4)
O4 Al2 O3 . '5 455' 103.2(2)
O4 Al2 O3 . 5 103.2(2)
O5 Al2 O3 . '5 455' 78.7(2)
O5 Al2 O3 . 5 78.7(2)
O3 Al2 O3 '5 455' 5 142.3(4)
O3 Ti3 O4 . . 99.1(3)
O3 Ti3 O6 . . 98.6(3)
O3 Ti3 O7 . . 178.1(4)
O3 Ti3 O5 . '5 445' 79.7(2)
O3 Ti3 O5 . '5 545' 79.7(2)
O4 Ti3 O6 . . 162.2(3)
O4 Ti3 O7 . . 82.8(4)
O4 Ti3 O5 . '5 445' 102.8(3)
O4 Ti3 O5 . '5 545' 102.8(3)
O6 Ti3 O7 . . 79.4(3)
O6 Ti3 O5 . '5 445' 80.4(3)
O6 Ti3 O5 . '5 545' 80.4(3)
O7 Ti3 O5 . '5 445' 99.9(2)
O7 Ti3 O5 . '5 545' 99.9(2)
O5 Ti3 O5 '5 445' '5 545' 149.3(5)
O3 Al3 O4 . . 99.1(3)
O3 Al3 O6 . . 98.6(3)
O3 Al3 O7 . . 178.1(4)
O3 Al3 O5 . '5 445' 79.7(2)
O3 Al3 O5 . '5 545' 79.7(2)
O4 Al3 O6 . . 162.2(3)
O4 Al3 O7 . . 82.8(4)
O4 Al3 O5 . '5 445' 102.8(3)
O4 Al3 O5 . '5 545' 102.8(3)
O6 Al3 O7 . . 79.4(3)
O6 Al3 O5 . '5 445' 80.4(3)
O6 Al3 O5 . '5 545' 80.4(3)
O7 Al3 O5 . '5 445' 99.9(2)
O7 Al3 O5 . '5 545' 99.9(2)
O5 Al3 O5 '5 445' '5 545' 149.3(5)
O4 Ti4 O5 . . 77.1(4)
O4 Ti4 O7 . . 80.2(4)
O4 Ti4 O8 . . 176.0(4)
O4 Ti4 O6 . '5 455' 98.8(2)
O4 Ti4 O6 . 5 98.8(2)
O5 Ti4 O7 . . 157.3(3)
O5 Ti4 O8 . . 98.9(4)
O5 Ti4 O6 . '5 455' 81.3(3)
O5 Ti4 O6 . 5 81.3(3)
O7 Ti4 O8 . . 103.8(3)
O7 Ti4 O6 . '5 455' 102.3(3)
O7 Ti4 O6 . 5 102.3(3)
O8 Ti4 O6 . '5 455' 80.4(2)
O8 Ti4 O6 . 5 80.4(2)
O6 Ti4 O6 '5 455' 5 151.7(4)
O4 Al4 O5 . . 77.1(4)
O4 Al4 O7 . . 80.2(4)
O4 Al4 O8 . . 176.0(4)
O4 Al4 O6 . '5 455' 98.8(2)
O4 Al4 O6 . 5 98.8(2)
O5 Al4 O7 . . 157.3(3)
O5 Al4 O8 . . 98.9(4)
O5 Al4 O6 . '5 455' 81.3(3)
O5 Al4 O6 . 5 81.3(3)
O7 Al4 O8 . . 103.8(3)
O7 Al4 O6 . '5 455' 102.3(3)
O7 Al4 O6 . 5 102.3(3)
O8 Al4 O6 . '5 455' 80.4(2)
O8 Al4 O6 . 5 80.4(2)
O6 Al4 O6 '5 455' 5 151.7(4)
O6 Ti5 O7 . . 80.8(3)
O6 Ti5 O6 . 2 108.5(4)
O6 Ti5 O7 . 2 170.7(4)
O6 Ti5 O8 . '5 445' 78.93(18)
O6 Ti5 O8 . '5 545' 78.93(18)
O7 Ti5 O6 . 2 170.7(4)
O7 Ti5 O7 . 2 89.8(4)
O7 Ti5 O8 . '5 445' 103.46(18)
O7 Ti5 O8 . '5 545' 103.46(18)
O6 Ti5 O7 2 2 80.8(3)
O6 Ti5 O8 2 '5 445' 78.93(18)
O6 Ti5 O8 2 '5 545' 78.93(18)
O7 Ti5 O8 2 '5 445' 103.46(18)
O7 Ti5 O8 2 '5 545' 103.46(18)
O8 Ti5 O8 '5 445' '5 545' 141.6(4)
O6 Al5 O7 . . 80.8(3)
O6 Al5 O6 . 2 108.5(4)
O6 Al5 O7 . 2 170.7(4)
O6 Al5 O8 . '5 445' 78.93(18)
O6 Al5 O8 . '5 545' 78.93(18)
O7 Al5 O6 . 2 170.7(4)
O7 Al5 O7 . 2 89.8(4)
O7 Al5 O8 . '5 445' 103.46(18)
O7 Al5 O8 . '5 545' 103.46(18)
O6 Al5 O7 2 2 80.8(3)
O6 Al5 O8 2 '5 445' 78.93(18)
O6 Al5 O8 2 '5 545' 78.93(18)
O7 Al5 O8 2 '5 445' 103.46(18)
O7 Al5 O8 2 '5 545' 103.46(18)
O8 Al5 O8 '5 445' '5 545' 141.6(4)

loop_
_geom_bond_atom_site_label_1
_geom_bond_atom_site_label_2
_geom_bond_site_symmetry_1
_geom_bond_site_symmetry_2
_geom_bond_distance
_geom_bond_publ_flag
Al1 O1 . . 1.789(8) no
Al1 O2 . '5 445' 1.862(2) no
Al1 O2 . '5 545' 1.862(2) no
Al1 O3 . . 1.936(6) no
Al1 O3 . '2 556' 1.936(6) no
Ti2 O1 . . 1.842(6) no
Ti2 O2 . . 2.070(8) no
Ti2 O3 . 5 1.929(3) no
Ti2 O3 . '5 455' 1.929(3) no
Ti2 O4 . . 1.809(10) no
Ti2 O5 . . 2.044(8) no
Al2 O1 . . 1.842(6) no
Al2 O2 . . 2.070(8) no
Al2 O3 . 5 1.929(3) no
Al2 O3 . '5 455' 1.929(3) no
Al2 O4 . . 1.809(10) no
Al2 O5 . . 2.044(8) no
Ti3 O3 . . 2.036(7) no
Ti3 O4 . . 1.821(11) no
Ti3 O5 . '5 445' 1.893(3) no
Ti3 O5 . '5 545' 1.893(3) no
Ti3 O6 . . 2.093(8) no
Ti3 O7 . . 1.883(6) no
Al3 O3 . . 2.036(7) no
Al3 O4 . . 1.821(11) no
Al3 O5 . '5 445' 1.893(3) no
Al3 O5 . '5 545' 1.893(3) no
Al3 O6 . . 2.093(8) no
Al3 O7 . . 1.883(6) no
Ti4 O4 . . 2.003(8) no
Ti4 O5 . . 2.067(10) no
Ti4 O6 . 5 1.882(2) no
Ti4 O6 . '5 455' 1.882(2) no
Ti4 O7 . . 1.790(8) no
Ti4 O8 . . 2.065(5) no
Al4 O4 . . 2.003(8) no
Al4 O5 . . 2.067(10) no
Al4 O6 . 5 1.882(2) no
Al4 O6 . '5 455' 1.882(2) no
Al4 O7 . . 1.790(8) no
Al4 O8 . . 2.065(5) no
Ti5 O6 . . 2.079(7) no
Ti5 O6 . 2 2.079(7) no
Ti5 O7 . . 1.837(7) no
Ti5 O7 . 2 1.837(7) no
Ti5 O8 . '5 445' 1.933(3) no
Ti5 O8 . '5 545' 1.933(3) no
Al5 O6 . . 2.079(7) no
Al5 O6 . 2 2.079(7) no
Al5 O7 . . 1.837(7) no
Al5 O7 . 2 1.837(7) no
Al5 O8 . '5 445' 1.933(3) no
Al5 O8 . '5 545' 1.933(3) no
